data_7134313
loop_
_publ_author_name
'Masuda, Ryosuke'
'Yano, Tamaki'
'Kusama, Hiroyuki'

_publ_section_title
;
 Selenoamides with two reactive sites: synthesis, structures, and dual
 reactivity of (selenocarbamoyl)phosphines.
;
_journal_issue 26
_journal_name_full 'Chemical communications (Cambridge, England)'
_journal_page_first 4955
_journal_page_last 4958
_journal_paper_doi 10.1039/d5cc00607d
_journal_volume 61
_journal_year 2025
_chemical_formula_moiety 'C27 H24 N P Se'
_chemical_formula_sum 'C27 H24 N P Se'
_chemical_formula_weight 472.40
_chemical_name_systematic (Bn)2NC(=Se)PPh2
_space_group_crystal_system monoclinic
_space_group_IT_number 9
_space_group_name_Hall 'I -2ya'
_space_group_name_H-M_alt 'I 1 a 1'
_atom_sites_solution_hydrogens geom
_atom_sites_solution_primary dual
_audit_creation_date 2025-02-19
_audit_creation_method
;
Olex2 1.5
(compiled 2024.01.12 svn.r2f8d729c for OlexSys, GUI svn.r6928)
;
_audit_update_record
;
2025-02-18 deposited with the CCDC.	2025-03-04 downloaded from the CCDC.
;
_cell_angle_alpha 90
_cell_angle_beta 98.701(6)
_cell_angle_gamma 90
_cell_formula_units_Z 8
_cell_length_a 9.8139(7)
_cell_length_b 17.3013(11)
_cell_length_c 26.7081(18)
_cell_measurement_reflns_used 5394
_cell_measurement_temperature 99.99(10)
_cell_measurement_theta_max 27.3490
_cell_measurement_theta_min 2.3360
_cell_volume 4482.7(5)
_computing_cell_refinement 'CrysAlisPro 1.171.43.107a (Rigaku OD, 2024)'
_computing_data_collection 'CrysAlisPro 1.171.43.107a (Rigaku OD, 2024)'
_computing_data_reduction 'CrysAlisPro 1.171.43.107a (Rigaku OD, 2024)'
_computing_molecular_graphics 'Olex2 1.5 (Dolomanov et al., 2009)'
_computing_publication_material 'Olex2 1.5 (Dolomanov et al., 2009)'
_computing_structure_refinement 'SHELXL 2019/3 (Sheldrick, 2015)'
_computing_structure_solution 'SHELXT 2018/2 (Sheldrick, 2018)'
_diffrn_ambient_environment N~2~
_diffrn_ambient_temperature 99.99(10)
_diffrn_detector 'Hybrid Pixel Array Detector'
_diffrn_detector_area_resol_mean 10.0000
_diffrn_measured_fraction_theta_full 0.999
_diffrn_measured_fraction_theta_max 0.999
_diffrn_measurement_details
;
List of Runs (angles in degrees, time in seconds):

  # Type    Start    End  Width  t~exp~   \w     \q     \k     \f   Frames
#--------------------------------------------------------------------------
  1  \w    -71.00 109.00   0.50  140.00    --   20.00  54.00 -60.00  360
  2  \w    -50.00 -25.00   0.50  140.00    --   20.00  54.00 120.00   50
  3  \w     73.00 108.50   0.50  140.00    --   20.00  54.00 120.00   71
  4  \w    -54.00 107.00   0.50  140.00    --   20.00  54.00 150.00  322
  5  \w    -48.00  71.00   0.50  140.00    --   20.00  54.00-120.00  238
  6  \w    -10.00  16.50   0.50  140.00    --   20.00  54.00  60.00   53
  7  \w     61.00  85.50   0.50  140.00    --   20.00  54.00  60.00   49
  8  \w      2.00  29.00   0.50  140.00    --   20.00  54.00-180.00   54
;
_diffrn_measurement_device 'two-circle diffractometer'
_diffrn_measurement_device_type 'XtaLAB Mini II'
_diffrn_measurement_method '\w scans'
_diffrn_orient_matrix_type 'CrysAlisPro convention (1999,Acta A55,543-557)'
_diffrn_orient_matrix_UB_11 0.0530705000
_diffrn_orient_matrix_UB_12 0.0179353000
_diffrn_orient_matrix_UB_13 -0.0111297000
_diffrn_orient_matrix_UB_21 0.0356758000
_diffrn_orient_matrix_UB_22 0.0088595000
_diffrn_orient_matrix_UB_23 0.0244599000
_diffrn_orient_matrix_UB_31 0.0354542000
_diffrn_orient_matrix_UB_32 -0.0357699000
_diffrn_orient_matrix_UB_33 0.0004710000
_diffrn_radiation_monochromator graphite
_diffrn_radiation_probe x-ray
_diffrn_radiation_type 'Mo K\a'
_diffrn_radiation_wavelength 0.71073
_diffrn_reflns_av_R_equivalents 0.0852
_diffrn_reflns_av_unetI/netI 0.1080
_diffrn_reflns_Laue_measured_fraction_full 0.999
_diffrn_reflns_Laue_measured_fraction_max 0.999
_diffrn_reflns_limit_h_max 11
_diffrn_reflns_limit_h_min -11
_diffrn_reflns_limit_k_max 20
_diffrn_reflns_limit_k_min -20
_diffrn_reflns_limit_l_max 31
_diffrn_reflns_limit_l_min -31
_diffrn_reflns_number 17101
_diffrn_reflns_point_group_measured_fraction_full 0.878
_diffrn_reflns_point_group_measured_fraction_max 0.878
_diffrn_reflns_theta_full 24.994
_diffrn_reflns_theta_max 24.994
_diffrn_reflns_theta_min 2.354
_diffrn_source 'fine-focus sealed X-ray tube'
_diffrn_source_type 'Rigaku (Mo) X-ray Source'
_exptl_absorpt_coefficient_mu 1.761
_exptl_absorpt_correction_T_max 1.00000
_exptl_absorpt_correction_T_min 0.86532
_exptl_absorpt_correction_type multi-scan
_exptl_absorpt_process_details
;
CrysAlisPro 1.171.43.107a (Rigaku Oxford Diffraction, 2024)
Empirical absorption correction using spherical harmonics,
implemented in SCALE3 ABSPACK scaling algorithm.
;
_exptl_crystal_colour 'clear orange'
_exptl_crystal_colour_lustre clear
_exptl_crystal_colour_primary orange
_exptl_crystal_density_diffrn 1.400
_exptl_crystal_description plate
_exptl_crystal_F_000 1936
_exptl_crystal_recrystallization_method 'Re-crystallisation from solvent: AcOEt/hexane'
_exptl_crystal_size_max 0.11
_exptl_crystal_size_mid 0.09
_exptl_crystal_size_min 0.03
_refine_diff_density_max 0.902
_refine_diff_density_min -0.488
_refine_diff_density_rms 0.101
_refine_ls_abs_structure_details
;
 Flack x determined using 1585 quotients [(I+)-(I-)]/[(I+)+(I-)]
 (Parsons, Flack and Wagner, Acta Cryst. B69 (2013) 249-259).
;
_refine_ls_abs_structure_Flack 0.001(15)
_refine_ls_extinction_method none
_refine_ls_goodness_of_fit_ref 1.025
_refine_ls_hydrogen_treatment constr
_refine_ls_matrix_type full
_refine_ls_number_parameters 541
_refine_ls_number_reflns 6923
_refine_ls_number_restraints 225
_refine_ls_restrained_S_all 1.008
_refine_ls_R_factor_all 0.1012
_refine_ls_R_factor_gt 0.0619
_refine_ls_shift/su_max 0.000
_refine_ls_shift/su_mean 0.000
_refine_ls_structure_factor_coef Fsqd
_refine_ls_weighting_details 'w=1/[\s^2^(Fo^2^)+(0.0536P)^2^+21.8373P] where P=(Fo^2^+2Fc^2^)/3'
_refine_ls_weighting_scheme calc
_refine_ls_wR_factor_gt 0.1309
_refine_ls_wR_factor_ref 0.1480
_reflns_Friedel_coverage 0.755
_reflns_Friedel_fraction_full 0.756
_reflns_Friedel_fraction_max 0.756
_reflns_number_gt 4874
_reflns_number_total 6923
_reflns_threshold_expression 'I > 2\s(I)'
_cod_data_source_file d5cc00607d2.cif
_cod_data_source_block ty051_c1_2_auto
_cod_depositor_comments 'Adding full bibliography for 7134313--7134320.cif.'
_cod_database_code 7134313
_shelx_shelxl_version_number 2019/3
_shelx_space_group_comment
;
The symmetry employed for this shelxl refinement is uniquely defined
by the following loop, which should always be used as a source of
symmetry information in preference to the above space-group names.
They are only intended as comments.
;
_shelx_estimated_absorpt_t_max 0.949
_shelx_estimated_absorpt_t_min 0.830
_olex2_refinement_description
;
1. Fixed Uiso
 At 1.2 times of:
  All C(H) groups, All C(H,H) groups
2. Restrained distances
 C01H-C00A \\sim C01B-C00P \\sim C00J-C009 \\sim C01L-C00Z \\sim C01N-C00Q
\\sim C01J-C00F \\sim C013-
 C00L \\sim C014-C00C
 with sigma of 0.1
 C01O-C01J \\sim C01O-C01N \\sim C00O-C00C \\sim C00O-C00L \\sim C00V-C00J
\\sim C00Z-C00V \\sim C00P-
 C00B \\sim C01H-C00B
 with sigma of 0.1
 C00I-C00A \\sim C01B-C00I \\sim C010-C009 \\sim C01L-C010 \\sim C00Y-C00Q
\\sim C00Y-C00F \\sim C013-
 C00L \\sim C013-C00R
 with sigma of 0.1
 C01M-C012 \\sim C01F-C012 \\sim C00M-C007 \\sim C00M-C00K \\sim C00S-C00N
\\sim C00N-C00D \\sim C01I-
 C017 \\sim C01I-C018
 with sigma of 0.1
 C01A-C00S \\sim C01D-C00D \\sim C017-C00U \\sim C018-C00G \\sim C01M-C01E
\\sim C01F-C01C \\sim C019-
 C007 \\sim C01K-C00K
 with sigma of 0.1
 C01K-C015 \\sim C019-C015 \\sim C01C-C00T \\sim C01E-C00T \\sim C01A-C008
\\sim C01D-C008 \\sim C00W-
 C00U \\sim C00W-C00G
 with sigma of 0.1
 C016-C010 \\sim C011-C00I \\sim C013-C00X \\sim C01G-C00Y
 with sigma of 0.1
3.a Secondary CH2 refined with riding coordinates:
 C00X(H00E,H00H), C011(H01A,H01B), C016(H01C,H01D), C01G(H01M,H01N)
3.b Aromatic/amide H refined with riding coordinates:
 C007(H007), C008(H008), C009(H009), C00A(H00A), C00B(H00B), C00C(H00C),
 C00D(H00D), C00F(H00F), C00G(H00G), C00J(H00J), C00K(H00K), C00L(H00L),
 C00O(H00O), C00P(H00P), C00Q(H00Q), C00R(H00R), C00S(H00S), C00T(H00T),
 C00U(H00U), C00V(H00V), C00W(H00W), C00Z(H00Z), C014(H014), C015(H015),
 C017(H017), C018(H018), C019(H019), C01A(H01E), C01B(H01F), C01C(H01I),
 C01D(H01G), C01E(H01J), C01F(H01K), C01H(H01H), C01J(H01O), C01K(H01P),
 C01L(H01L), C01M(H01Q), C01N(H01R), C01O(H01S)
;
_olex2_submission_original_sample_id TY051_c1
_olex2_submission_special_instructions 'No special instructions were received'
_oxdiff_exptl_absorpt_empirical_details
;
Empirical correction (ABSPACK) includes:
- Absorption correction using spherical harmonics
- Frame scaling
;
_oxdiff_exptl_absorpt_empirical_full_max 1.306
_oxdiff_exptl_absorpt_empirical_full_min 0.785

loop_
_space_group_symop_operation_xyz
'x, y, z'
'x+1/2, -y, z'
'x+1/2, y+1/2, z+1/2'
'x+1, -y+1/2, z+1/2'

loop_
_atom_site_label
_atom_site_type_symbol
_atom_site_fract_x
_atom_site_fract_y
_atom_site_fract_z
_atom_site_U_iso_or_equiv
_atom_site_adp_type
_atom_site_occupancy
_atom_site_site_symmetry_order
_atom_site_calc_flag
_atom_site_refinement_flags_posn
_atom_site_refinement_flags_adp
_atom_site_refinement_flags_occupancy
_atom_site_disorder_assembly
_atom_site_disorder_group
Se01 Se 0.25950(10) 0.25809(7) 0.31794(5) 0.0284(4) Uani 1 1 d . . . . .
Se02 Se 0.20055(11) 0.74283(8) 0.67947(5) 0.0316(4) Uani 1 1 d . . . . .
P003 P 0.4991(3) 0.26425(17) 0.41252(12) 0.0205(7) Uani 1 1 d . . . . .
P004 P 0.3665(3) 0.73544(17) 0.58591(11) 0.0213(7) Uani 1 1 d . . . . .
N005 N 0.3632(10) 0.6202(5) 0.6556(4) 0.021(2) Uani 1 1 d . . . . .
N006 N 0.4411(10) 0.3808(5) 0.3438(3) 0.020(2) Uani 1 1 d . . . . .
C007 C 0.3466(12) 0.8972(6) 0.6023(4) 0.019(3) Uani 1 1 d D . . . .
H007 H 0.436210 0.894681 0.621560 0.023 Uiso 1 1 calc R U . . .
C008 C 0.2873(13) 0.0319(8) 0.4338(5) 0.026(3) Uani 1 1 d D . . . .
H008 H 0.243291 -0.015818 0.438655 0.031 Uiso 1 1 calc R U . . .
C009 C 0.5711(13) 0.5660(7) 0.3907(5) 0.025(3) Uani 1 1 d D . . . .
H009 H 0.638904 0.569233 0.368868 0.030 Uiso 1 1 calc R U . . .
C00A C 0.5284(12) 0.4183(7) 0.2402(5) 0.022(3) Uani 1 1 d D . . . .
H00A H 0.526055 0.363716 0.243677 0.027 Uiso 1 1 calc R U . . .
C00B C 0.6096(13) 0.5311(7) 0.2013(4) 0.025(3) Uani 1 1 d D . . . .
H00B H 0.662491 0.554145 0.178311 0.029 Uiso 1 1 calc R U . . .
C00C C 0.6436(14) 0.4671(7) 0.7978(5) 0.028(3) Uani 1 1 d D . . . .
H00C H 0.715269 0.443462 0.820570 0.033 Uiso 1 1 calc R U . . .
C00D C 0.4561(12) 0.1036(6) 0.3972(4) 0.020(3) Uani 1 1 d D . . . .
H00D H 0.528845 0.104830 0.377488 0.024 Uiso 1 1 calc R U . . .
C00E C 0.3187(11) 0.6905(7) 0.6447(4) 0.019(3) Uani 1 1 d . . . . .
C00F C 0.4421(15) 0.4351(7) 0.6038(6) 0.032(3) Uani 1 1 d D . . . .
H00F H 0.526082 0.427543 0.626147 0.039 Uiso 1 1 calc R U . . .
C00G C 0.8226(14) 0.2256(8) 0.3314(5) 0.028(3) Uani 1 1 d D . . . .
H00G H 0.846051 0.236861 0.298904 0.033 Uiso 1 1 calc R U . . .
C00H C 0.4040(12) 0.3106(6) 0.3546(4) 0.021(3) Uani 1 1 d . . . . .
C00I C 0.4542(13) 0.4631(7) 0.2677(5) 0.021(3) Uani 1 1 d D . . . .
C00J C 0.5332(13) 0.6316(7) 0.4137(5) 0.029(3) Uani 1 1 d D . . . .
H00J H 0.575291 0.679613 0.407977 0.035 Uiso 1 1 calc R U . . .
C00K C 0.1526(13) 0.8359(8) 0.5526(5) 0.026(3) Uani 1 1 d D . . . .
H00K H 0.108542 0.790681 0.537769 0.031 Uiso 1 1 calc R U . . .
C00L C 0.4393(13) 0.4564(7) 0.7364(5) 0.022(3) Uani 1 1 d D . . . .
H00L H 0.371222 0.425154 0.716972 0.027 Uiso 1 1 calc R U . . .
C00M C 0.2821(12) 0.8298(7) 0.5817(4) 0.021(3) Uani 1 1 d D . . . .
C00N C 0.4132(12) 0.1718(6) 0.4173(4) 0.021(3) Uani 1 1 d D . . . .
C00O C 0.5439(13) 0.4223(8) 0.7699(5) 0.030(3) Uani 1 1 d D . . . .
H00O H 0.546650 0.367731 0.773582 0.036 Uiso 1 1 calc R U . . .
C00P C 0.5349(14) 0.5770(7) 0.2291(5) 0.026(3) Uani 1 1 d D . . . .
H00P H 0.537240 0.631673 0.225740 0.031 Uiso 1 1 calc R U . . .
C00Q C 0.2572(13) 0.5164(7) 0.5678(5) 0.027(3) Uani 1 1 d D . . . .
H00Q H 0.213838 0.565635 0.564261 0.032 Uiso 1 1 calc R U . . .
C00R C 0.5333(13) 0.5807(8) 0.7597(5) 0.030(3) Uani 1 1 d D . . . .
H00R H 0.528801 0.635340 0.756562 0.036 Uiso 1 1 calc R U . . .
C00S C 0.3077(12) 0.1679(8) 0.4456(5) 0.024(3) Uani 1 1 d D . . . .
H00S H 0.276978 0.214157 0.459422 0.029 Uiso 1 1 calc R U . . .
C00T C 0.8204(12) 0.8094(7) 0.6319(5) 0.029(3) Uani 1 1 d D . . . .
H00T H 0.913367 0.825815 0.640615 0.035 Uiso 1 1 calc R U . . .
C00U C 0.8824(13) 0.1721(7) 0.4145(5) 0.031(3) Uani 1 1 d D . . . .
H00U H 0.946675 0.145882 0.438800 0.037 Uiso 1 1 calc R U . . .
C00V C 0.4328(14) 0.6282(7) 0.4454(5) 0.032(3) Uani 1 1 d D . . . .
H00V H 0.406014 0.673333 0.461722 0.039 Uiso 1 1 calc R U . . .
C00W C 0.9142(12) 0.1870(7) 0.3667(5) 0.028(3) Uani 1 1 d D . . . .
H00W H 1.000031 0.170296 0.358184 0.033 Uiso 1 1 calc R U . . .
C00X C 0.3165(13) 0.5736(7) 0.6971(5) 0.026(3) Uani 1 1 d D . . . .
H00E H 0.251955 0.533057 0.681868 0.031 Uiso 1 1 calc R U . . .
H00H H 0.265859 0.607648 0.717678 0.031 Uiso 1 1 calc R U . . .
C00Y C 0.3835(12) 0.5075(7) 0.5996(5) 0.022(3) Uani 1 1 d D . . . .
C00Z C 0.3723(13) 0.5565(8) 0.4527(5) 0.032(3) Uani 1 1 d D . . . .
H00Z H 0.303105 0.552918 0.473945 0.038 Uiso 1 1 calc R U . . .
C010 C 0.5127(13) 0.4946(7) 0.3985(5) 0.026(3) Uani 1 1 d D . . . .
C011 C 0.3651(13) 0.4281(7) 0.3029(5) 0.027(3) Uani 1 1 d D . . . .
H01A H 0.317022 0.470174 0.318277 0.033 Uiso 1 1 calc R U . . .
H01B H 0.293888 0.395428 0.282858 0.033 Uiso 1 1 calc R U . . .
C012 C 0.5473(12) 0.7624(6) 0.6069(4) 0.018(2) Uani 1 1 d D . . . .
C013 C 0.4344(12) 0.5358(7) 0.7312(5) 0.020(3) Uani 1 1 d D . . . .
C014 C 0.6392(14) 0.5471(7) 0.7927(5) 0.031(3) Uani 1 1 d D . . . .
H014 H 0.708027 0.578392 0.811637 0.037 Uiso 1 1 calc R U . . .
C015 C 0.1514(14) 0.9727(8) 0.5658(5) 0.028(3) Uani 1 1 d D . . . .
H015 H 0.107657 1.021630 0.560438 0.033 Uiso 1 1 calc R U . . .
C016 C 0.5575(13) 0.4230(7) 0.3737(5) 0.026(3) Uani 1 1 d D . . . .
H01C H 0.624624 0.437460 0.351166 0.031 Uiso 1 1 calc R U . . .
H01D H 0.604939 0.388102 0.400207 0.031 Uiso 1 1 calc R U . . .
C017 C 0.7553(13) 0.1958(7) 0.4269(5) 0.024(3) Uani 1 1 d D . . . .
H017 H 0.733088 0.185649 0.459719 0.029 Uiso 1 1 calc R U . . .
C018 C 0.6970(14) 0.2478(7) 0.3432(5) 0.026(3) Uani 1 1 d D . . . .
H018 H 0.632924 0.272914 0.318179 0.031 Uiso 1 1 calc R U . . .
C019 C 0.2805(14) 0.9668(7) 0.5948(5) 0.029(3) Uani 1 1 d D . . . .
H019 H 0.323997 1.011979 0.609736 0.034 Uiso 1 1 calc R U . . .
C01A C 0.2444(13) 0.0986(7) 0.4547(5) 0.026(3) Uani 1 1 d D . . . .
H01E H 0.172879 0.097221 0.474999 0.032 Uiso 1 1 calc R U . . .
C01B C 0.4556(13) 0.5432(8) 0.2622(5) 0.027(3) Uani 1 1 d D . . . .
H01F H 0.402534 0.574697 0.281120 0.033 Uiso 1 1 calc R U . . .
C01C C 0.7524(13) 0.8208(8) 0.5836(5) 0.026(3) Uani 1 1 d D . . . .
H01I H 0.798255 0.845815 0.559258 0.031 Uiso 1 1 calc R U . . .
C01D C 0.3950(13) 0.0342(7) 0.4054(5) 0.026(3) Uani 1 1 d D . . . .
H01G H 0.426293 -0.012082 0.391802 0.031 Uiso 1 1 calc R U . . .
C01E C 0.7547(14) 0.7744(8) 0.6676(5) 0.029(3) Uani 1 1 d D . . . .
H01J H 0.802378 0.765901 0.700865 0.034 Uiso 1 1 calc R U . . .
C01F C 0.6173(13) 0.7961(7) 0.5702(5) 0.024(3) Uani 1 1 d D . . . .
H01K H 0.572330 0.802045 0.536325 0.029 Uiso 1 1 calc R U . . .
C01G C 0.4530(13) 0.5767(7) 0.6263(5) 0.024(3) Uani 1 1 d D . . . .
H01M H 0.535801 0.559353 0.649429 0.029 Uiso 1 1 calc R U . . .
H01N H 0.484038 0.611565 0.600853 0.029 Uiso 1 1 calc R U . . .
C01H C 0.6085(14) 0.4513(7) 0.2066(5) 0.032(3) Uani 1 1 d D . . . .
H01H H 0.661263 0.419610 0.187768 0.038 Uiso 1 1 calc R U . . .
C01I C 0.6613(12) 0.2345(6) 0.3911(4) 0.019(3) Uani 1 1 d D . . . .
C01J C 0.3816(13) 0.3736(7) 0.5764(5) 0.034(3) Uani 1 1 d D . . . .
H01O H 0.425005 0.324346 0.579173 0.041 Uiso 1 1 calc R U . . .
C01K C 0.0865(14) 0.9065(7) 0.5446(5) 0.029(3) Uani 1 1 d D . . . .
H01P H -0.002440 0.909700 0.524915 0.035 Uiso 1 1 calc R U . . .
C01L C 0.4127(13) 0.4906(7) 0.4293(5) 0.027(3) Uani 1 1 d D . . . .
H01L H 0.370939 0.442383 0.434570 0.033 Uiso 1 1 calc R U . . .
C01M C 0.6186(14) 0.7513(7) 0.6552(5) 0.023(3) Uani 1 1 d D . . . .
H01Q H 0.573426 0.727514 0.680191 0.028 Uiso 1 1 calc R U . . .
C01N C 0.1956(15) 0.4534(7) 0.5415(5) 0.032(3) Uani 1 1 d D . . . .
H01R H 0.108527 0.459189 0.520839 0.039 Uiso 1 1 calc R U . . .
C01O C 0.2586(14) 0.3833(8) 0.5452(5) 0.038(4) Uani 1 1 d D . . . .
H01S H 0.217293 0.340910 0.525946 0.046 Uiso 1 1 calc R U . . .

loop_
_atom_site_aniso_label
_atom_site_aniso_U_11
_atom_site_aniso_U_22
_atom_site_aniso_U_33
_atom_site_aniso_U_23
_atom_site_aniso_U_13
_atom_site_aniso_U_12
Se01 0.0266(8) 0.0229(8) 0.0332(8) 0.0030(8) -0.0031(6) -0.0061(7)
Se02 0.0354(8) 0.0255(8) 0.0379(9) 0.0054(8) 0.0183(7) 0.0103(7)
P003 0.0181(16) 0.0174(15) 0.0257(17) 0.0004(14) 0.0024(13) 0.0007(14)
P004 0.0204(17) 0.0200(16) 0.0236(17) -0.0002(14) 0.0041(13) -0.0016(15)
N005 0.019(6) 0.016(5) 0.030(6) 0.004(4) 0.006(5) 0.000(4)
N006 0.015(5) 0.023(5) 0.021(5) 0.000(4) 0.001(4) -0.003(4)
C007 0.009(6) 0.024(7) 0.026(7) 0.002(5) 0.005(5) -0.006(5)
C008 0.016(7) 0.034(9) 0.026(8) 0.008(6) 0.000(6) -0.008(6)
C009 0.020(8) 0.022(7) 0.034(8) 0.004(6) 0.003(6) 0.004(6)
C00A 0.019(7) 0.010(6) 0.036(8) 0.003(5) -0.001(6) -0.004(5)
C00B 0.025(8) 0.031(7) 0.017(7) 0.009(5) 0.002(6) -0.005(6)
C00C 0.024(8) 0.033(7) 0.026(7) 0.002(6) 0.005(6) 0.003(6)
C00D 0.017(7) 0.020(6) 0.023(7) -0.003(5) 0.006(5) -0.005(5)
C00E 0.008(6) 0.026(7) 0.025(7) -0.002(5) 0.006(5) -0.002(5)
C00F 0.031(9) 0.022(8) 0.045(9) 0.003(6) 0.013(7) 0.003(6)
C00G 0.030(8) 0.025(8) 0.030(8) -0.006(6) 0.011(6) -0.001(6)
C00H 0.018(7) 0.014(6) 0.031(7) -0.006(5) 0.010(5) 0.000(5)
C00I 0.012(7) 0.022(7) 0.028(7) 0.000(6) -0.001(5) 0.001(6)
C00J 0.021(7) 0.023(7) 0.044(9) 0.003(6) 0.006(6) -0.003(6)
C00K 0.030(8) 0.020(8) 0.030(8) 0.002(6) 0.010(7) -0.010(6)
C00L 0.026(8) 0.016(7) 0.027(8) -0.006(5) 0.008(6) -0.007(6)
C00M 0.022(7) 0.024(7) 0.020(7) -0.002(5) 0.007(5) -0.002(5)
C00N 0.017(7) 0.021(6) 0.023(7) 0.007(5) -0.003(5) -0.003(5)
C00O 0.028(8) 0.029(7) 0.035(8) 0.013(6) 0.014(7) 0.014(6)
C00P 0.042(9) 0.012(6) 0.022(7) 0.000(5) -0.002(6) -0.004(6)
C00Q 0.022(8) 0.025(7) 0.036(8) 0.009(6) 0.011(6) -0.007(6)
C00R 0.030(8) 0.024(7) 0.039(9) 0.001(6) 0.016(7) 0.000(6)
C00S 0.011(7) 0.022(8) 0.039(9) 0.001(6) 0.004(6) 0.007(6)
C00T 0.012(7) 0.028(7) 0.049(9) -0.003(6) 0.008(6) 0.004(6)
C00U 0.019(7) 0.026(7) 0.048(9) -0.008(6) 0.004(6) -0.003(6)
C00V 0.037(9) 0.025(7) 0.033(8) -0.006(6) 0.000(7) 0.011(6)
C00W 0.017(7) 0.027(7) 0.041(8) -0.014(6) 0.008(6) 0.001(5)
C00X 0.024(7) 0.024(7) 0.029(8) 0.005(5) 0.004(6) -0.002(6)
C00Y 0.016(7) 0.023(8) 0.031(8) 0.002(6) 0.010(6) -0.007(6)
C00Z 0.014(7) 0.045(9) 0.037(8) 0.008(6) 0.005(6) 0.005(6)
C010 0.017(7) 0.024(8) 0.035(8) 0.002(6) 0.001(6) 0.006(6)
C011 0.013(7) 0.030(7) 0.039(8) 0.009(6) 0.002(6) -0.001(6)
C012 0.021(6) 0.014(6) 0.022(6) -0.003(5) 0.009(5) -0.001(5)
C013 0.011(6) 0.029(7) 0.020(7) 0.007(6) 0.004(5) 0.004(6)
C014 0.028(8) 0.025(7) 0.040(9) 0.003(6) 0.011(6) 0.001(6)
C015 0.023(8) 0.025(8) 0.038(9) 0.002(7) 0.014(6) 0.011(6)
C016 0.027(8) 0.025(7) 0.025(7) 0.003(6) 0.002(6) -0.001(6)
C017 0.021(7) 0.024(7) 0.026(8) -0.004(5) -0.001(6) -0.003(6)
C018 0.022(7) 0.015(7) 0.039(8) 0.001(6) 0.000(6) 0.001(6)
C019 0.029(8) 0.018(7) 0.039(8) 0.005(5) 0.004(6) -0.006(6)
C01A 0.021(7) 0.029(7) 0.027(7) 0.002(6) -0.002(6) 0.002(6)
C01B 0.010(7) 0.032(8) 0.038(9) 0.004(6) -0.001(6) 0.003(6)
C01C 0.021(7) 0.028(8) 0.030(8) 0.000(6) 0.009(6) -0.001(6)
C01D 0.027(8) 0.017(6) 0.034(8) -0.001(5) 0.009(6) 0.003(6)
C01E 0.023(7) 0.025(7) 0.038(8) 0.000(6) 0.001(6) 0.002(6)
C01F 0.018(7) 0.027(7) 0.029(7) 0.000(6) 0.007(6) 0.003(6)
C01G 0.024(8) 0.020(7) 0.029(7) 0.002(5) 0.004(6) -0.003(6)
C01H 0.033(8) 0.028(8) 0.030(8) 0.002(6) -0.006(6) -0.005(6)
C01I 0.016(6) 0.019(6) 0.022(6) -0.001(5) 0.000(5) -0.006(5)
C01J 0.022(8) 0.023(7) 0.061(10) 0.002(7) 0.016(7) -0.005(6)
C01K 0.023(7) 0.032(7) 0.033(7) 0.005(6) 0.009(6) -0.002(7)
C01L 0.024(8) 0.022(7) 0.036(8) 0.002(6) 0.004(6) 0.000(6)
C01M 0.027(7) 0.019(7) 0.024(7) -0.002(5) 0.006(5) -0.003(6)
C01N 0.029(8) 0.035(8) 0.032(8) 0.005(6) 0.004(6) -0.008(7)
C01O 0.041(9) 0.028(8) 0.046(9) -0.006(6) 0.006(7) -0.016(7)

loop_
_atom_type_symbol
_atom_type_description
_atom_type_scat_dispersion_real
_atom_type_scat_dispersion_imag
_atom_type_scat_source
C C 0.0033 0.0016 'International Tables Vol C Tables 4.2.6.8 and 6.1.1.4'
H H 0.0000 0.0000 'International Tables Vol C Tables 4.2.6.8 and 6.1.1.4'
N N 0.0061 0.0033 'International Tables Vol C Tables 4.2.6.8 and 6.1.1.4'
P P 0.1023 0.0942 'International Tables Vol C Tables 4.2.6.8 and 6.1.1.4'
Se Se -0.0929 2.2259 'International Tables Vol C Tables 4.2.6.8 and 6.1.1.4'

loop_
_geom_angle_atom_site_label_1
_geom_angle_atom_site_label_2
_geom_angle_atom_site_label_3
_geom_angle
_geom_angle_site_symmetry_1
_geom_angle_site_symmetry_3
_geom_angle_publ_flag
C00N P003 C00H 104.9(5) . . ?
C00N P003 C01I 101.9(5) . . ?
C01I P003 C00H 102.1(5) . . ?
C00M P004 C00E 104.7(5) . . ?
C00M P004 C012 101.5(5) . . ?
C012 P004 C00E 101.6(5) . . ?
C00E N005 C00X 122.3(10) . . ?
C00E N005 C01G 124.3(10) . . ?
C01G N005 C00X 113.1(9) . . ?
C00H N006 C011 123.4(10) . . ?
C00H N006 C016 123.6(10) . . ?
C011 N006 C016 112.9(9) . . ?
C00M C007 H007 120.0 . . ?
C019 C007 H007 120.0 . . ?
C019 C007 C00M 119.9(11) . . ?
C01A C008 H008 119.9 . . ?
C01A C008 C01D 120.1(12) . . ?
C01D C008 H008 119.9 . . ?
C00J C009 H009 119.2 . . ?
C00J C009 C010 121.5(13) . . ?
C010 C009 H009 119.2 . . ?
C00I C00A H00A 119.5 . . ?
C00I C00A C01H 121.0(11) . . ?
C01H C00A H00A 119.5 . . ?
C00P C00B H00B 119.7 . . ?
C00P C00B C01H 120.5(12) . . ?
C01H C00B H00B 119.7 . . ?
C00O C00C H00C 120.1 . . ?
C00O C00C C014 119.9(13) . . ?
C014 C00C H00C 120.1 . . ?
C00N C00D H00D 119.4 . . ?
C01D C00D H00D 119.4 . . ?
C01D C00D C00N 121.1(11) . . ?
Se02 C00E P004 118.5(6) . . ?
N005 C00E Se02 124.2(9) . . ?
N005 C00E P004 116.9(8) . . ?
C00Y C00F H00F 119.3 . . ?
C00Y C00F C01J 121.3(13) . . ?
C01J C00F H00F 119.3 . . ?
C00W C00G H00G 120.2 . . ?
C018 C00G H00G 120.2 . . ?
C018 C00G C00W 119.7(13) . . ?
Se01 C00H P003 118.6(6) . . ?
N006 C00H Se01 124.0(9) . . ?
N006 C00H P003 117.3(9) . . ?
C00A C00I C011 121.4(11) . . ?
C00A C00I C01B 119.8(12) . . ?
C01B C00I C011 118.8(12) . . ?
C009 C00J H00J 119.9 . . ?
C009 C00J C00V 120.1(12) . . ?
C00V C00J H00J 119.9 . . ?
C00M C00K H00K 119.3 . . ?
C01K C00K H00K 119.3 . . ?
C01K C00K C00M 121.3(12) . . ?
C00O C00L H00L 120.0 . . ?
C013 C00L H00L 120.0 . . ?
C013 C00L C00O 119.9(12) . . ?
C007 C00M P004 123.2(9) . . ?
C00K C00M P004 118.0(9) . . ?
C00K C00M C007 118.5(11) . . ?
C00D C00N P003 123.4(9) . . ?
C00S C00N P003 118.5(10) . . ?
C00S C00N C00D 117.9(11) . . ?
C00C C00O C00L 120.4(12) . . ?
C00C C00O H00O 119.8 . . ?
C00L C00O H00O 119.8 . . ?
C00B C00P H00P 120.2 . . ?
C00B C00P C01B 119.7(11) . . ?
C01B C00P H00P 120.2 . . ?
C00Y C00Q H00Q 120.1 . . ?
C01N C00Q H00Q 120.1 . . ?
C01N C00Q C00Y 119.9(12) . . ?
C013 C00R H00R 119.6 . . ?
C013 C00R C014 120.9(12) . . ?
C014 C00R H00R 119.6 . . ?
C00N C00S H00S 118.9 . . ?
C00N C00S C01A 122.2(13) . . ?
C01A C00S H00S 118.9 . . ?
C01C C00T H00T 119.9 . . ?
C01E C00T H00T 119.9 . . ?
C01E C00T C01C 120.2(12) . . ?
C00W C00U H00U 120.1 . . ?
C00W C00U C017 119.9(12) . . ?
C017 C00U H00U 120.0 . . ?
C00J C00V H00V 120.8 . . ?
C00J C00V C00Z 118.3(12) . . ?
C00Z C00V H00V 120.8 . . ?
C00G C00W C00U 120.6(12) . . ?
C00G C00W H00W 119.7 . . ?
C00U C00W H00W 119.7 . . ?
N005 C00X H00E 109.0 . . ?
N005 C00X H00H 109.0 . . ?
N005 C00X C013 112.8(10) . . ?
H00E C00X H00H 107.8 . . ?
C013 C00X H00E 109.0 . . ?
C013 C00X H00H 109.0 . . ?
C00F C00Y C00Q 118.1(12) . . ?
C00F C00Y C01G 122.1(12) . . ?
C00Q C00Y C01G 119.7(11) . . ?
C00V C00Z H00Z 119.7 . . ?
C01L C00Z C00V 120.6(13) . . ?
C01L C00Z H00Z 119.7 . . ?
C009 C010 C016 120.7(12) . . ?
C01L C010 C009 118.9(12) . . ?
C01L C010 C016 120.4(12) . . ?
N006 C011 C00I 114.2(10) . . ?
N006 C011 H01A 108.7 . . ?
N006 C011 H01B 108.7 . . ?
C00I C011 H01A 108.7 . . ?
C00I C011 H01B 108.7 . . ?
H01A C011 H01B 107.6 . . ?
C01F C012 P004 116.3(9) . . ?
C01M C012 P004 125.3(9) . . ?
C01M C012 C01F 118.4(11) . . ?
C00L C013 C00X 120.2(11) . . ?
C00R C013 C00L 119.6(11) . . ?
C00R C013 C00X 120.0(11) . . ?
C00C C014 H014 120.4 . . ?
C00R C014 C00C 119.3(13) . . ?
C00R C014 H014 120.4 . . ?
C019 C015 H015 120.3 . . ?
C019 C015 C01K 119.4(12) . . ?
C01K C015 H015 120.3 . . ?
N006 C016 C010 113.0(11) . . ?
N006 C016 H01C 109.0 . . ?
N006 C016 H01D 109.0 . . ?
C010 C016 H01C 109.0 . . ?
C010 C016 H01D 109.0 . . ?
H01C C016 H01D 107.8 . . ?
C00U C017 H017 120.1 . . ?
C01I C017 C00U 119.8(12) . . ?
C01I C017 H017 120.1 . . ?
C00G C018 H018 119.2 . . ?
C00G C018 C01I 121.5(13) . . ?
C01I C018 H018 119.2 . . ?
C007 C019 C015 121.4(12) . . ?
C007 C019 H019 119.3 . . ?
C015 C019 H019 119.3 . . ?
C008 C01A C00S 118.7(13) . . ?
C008 C01A H01E 120.7 . . ?
C00S C01A H01E 120.7 . . ?
C00I C01B H01F 120.0 . . ?
C00P C01B C00I 120.0(12) . . ?
C00P C01B H01F 120.0 . . ?
C00T C01C H01I 119.7 . . ?
C00T C01C C01F 120.6(12) . . ?
C01F C01C H01I 119.7 . . ?
C008 C01D H01G 120.1 . . ?
C00D C01D C008 119.9(12) . . ?
C00D C01D H01G 120.1 . . ?
C00T C01E H01J 120.1 . . ?
C00T C01E C01M 119.9(13) . . ?
C01M C01E H01J 120.1 . . ?
C012 C01F H01K 120.1 . . ?
C01C C01F C012 119.7(11) . . ?
C01C C01F H01K 120.1 . . ?
N005 C01G C00Y 113.2(10) . . ?
N005 C01G H01M 108.9 . . ?
N005 C01G H01N 108.9 . . ?
C00Y C01G H01M 108.9 . . ?
C00Y C01G H01N 108.9 . . ?
H01M C01G H01N 107.7 . . ?
C00A C01H H01H 120.5 . . ?
C00B C01H C00A 119.0(13) . . ?
C00B C01H H01H 120.5 . . ?
C017 C01I P003 115.6(9) . . ?
C017 C01I C018 118.5(12) . . ?
C018 C01I P003 125.9(9) . . ?
C00F C01J H01O 120.0 . . ?
C01O C01J C00F 119.9(12) . . ?
C01O C01J H01O 120.0 . . ?
C00K C01K C015 119.4(13) . . ?
C00K C01K H01P 120.3 . . ?
C015 C01K H01P 120.3 . . ?
C00Z C01L H01L 119.7 . . ?
C010 C01L C00Z 120.5(12) . . ?
C010 C01L H01L 119.7 . . ?
C012 C01M C01E 121.2(12) . . ?
C012 C01M H01Q 119.4 . . ?
C01E C01M H01Q 119.4 . . ?
C00Q C01N H01R 119.7 . . ?
C01O C01N C00Q 120.5(13) . . ?
C01O C01N H01R 119.7 . . ?
C01J C01O H01S 119.9 . . ?
C01N C01O C01J 120.2(13) . . ?
C01N C01O H01S 119.9 . . ?

loop_
_geom_bond_atom_site_label_1
_geom_bond_atom_site_label_2
_geom_bond_distance
_geom_bond_site_symmetry_2
_geom_bond_publ_flag
Se01 C00H 1.836(12) . ?
Se02 C00E 1.830(11) . ?
P003 C00H 1.864(12) . ?
P003 C00N 1.822(11) . ?
P003 C01I 1.845(12) . ?
P004 C00E 1.875(12) . ?
P004 C00M 1.826(12) . ?
P004 C012 1.839(12) . ?
N005 C00E 1.310(14) . ?
N005 C00X 1.498(14) . ?
N005 C01G 1.471(15) . ?
N006 C00H 1.312(14) . ?
N006 C011 1.474(14) . ?
N006 C016 1.484(15) . ?
C007 H007 0.9500 . ?
C007 C00M 1.399(15) . ?
C007 C019 1.368(16) . ?
C008 H008 0.9500 . ?
C008 C01A 1.375(18) . ?
C008 C01D 1.390(17) . ?
C009 H009 0.9500 . ?
C009 C00J 1.369(17) . ?
C009 C010 1.390(17) . ?
C00A H00A 0.9500 . ?
C00A C00I 1.353(16) . ?
C00A C01H 1.400(18) . ?
C00B H00B 0.9500 . ?
C00B C00P 1.372(17) . ?
C00B C01H 1.388(17) . ?
C00C H00C 0.9500 . ?
C00C C00O 1.376(18) . ?
C00C C014 1.390(17) . ?
C00D H00D 0.9500 . ?
C00D C00N 1.387(16) . ?
C00D C01D 1.374(16) . ?
C00F H00F 0.9500 . ?
C00F C00Y 1.375(17) . ?
C00F C01J 1.376(18) . ?
C00G H00G 0.9500 . ?
C00G C00W 1.374(18) . ?
C00G C018 1.373(18) . ?
C00I C011 1.505(17) . ?
C00I C01B 1.394(17) . ?
C00J H00J 0.9500 . ?
C00J C00V 1.396(18) . ?
C00K H00K 0.9500 . ?
C00K C00M 1.391(16) . ?
C00K C01K 1.385(17) . ?
C00L H00L 0.9500 . ?
C00L C00O 1.387(16) . ?
C00L C013 1.380(16) . ?
C00N C00S 1.374(17) . ?
C00O H00O 0.9500 . ?
C00P H00P 0.9500 . ?
C00P C01B 1.393(17) . ?
C00Q H00Q 0.9500 . ?
C00Q C00Y 1.402(17) . ?
C00Q C01N 1.386(17) . ?
C00R H00R 0.9500 . ?
C00R C013 1.378(17) . ?
C00R C014 1.385(18) . ?
C00S H00S 0.9500 . ?
C00S C01A 1.389(17) . ?
C00T H00T 0.9500 . ?
C00T C01C 1.374(17) . ?
C00T C01E 1.370(18) . ?
C00U H00U 0.9500 . ?
C00U C00W 1.383(18) . ?
C00U C017 1.400(17) . ?
C00V H00V 0.9500 . ?
C00V C00Z 1.402(18) . ?
C00W H00W 0.9500 . ?
C00X H00E 0.9900 . ?
C00X H00H 0.9900 . ?
C00X C013 1.509(16) . ?
C00Y C01G 1.504(16) . ?
C00Z H00Z 0.9500 . ?
C00Z C01L 1.386(18) . ?
C010 C016 1.503(17) . ?
C010 C01L 1.374(17) . ?
C011 H01A 0.9900 . ?
C011 H01B 0.9900 . ?
C012 C01F 1.407(16) . ?
C012 C01M 1.384(17) . ?
C014 H014 0.9500 . ?
C015 H015 0.9500 . ?
C015 C019 1.385(18) . ?
C015 C01K 1.388(18) . ?
C016 H01C 0.9900 . ?
C016 H01D 0.9900 . ?
C017 H017 0.9500 . ?
C017 C01I 1.395(16) . ?
C018 H018 0.9500 . ?
C018 C01I 1.396(18) . ?
C019 H019 0.9500 . ?
C01A H01E 0.9500 . ?
C01B H01F 0.9500 . ?
C01C H01I 0.9500 . ?
C01C C01F 1.387(16) . ?
C01D H01G 0.9500 . ?
C01E H01J 0.9500 . ?
C01E C01M 1.385(18) . ?
C01F H01K 0.9500 . ?
C01G H01M 0.9900 . ?
C01G H01N 0.9900 . ?
C01H H01H 0.9500 . ?
C01J H01O 0.9500 . ?
C01J C01O 1.371(18) . ?
C01K H01P 0.9500 . ?
C01L H01L 0.9500 . ?
C01M H01Q 0.9500 . ?
C01N H01R 0.9500 . ?
C01N C01O 1.357(18) . ?
C01O H01S 0.9500 . ?

loop_
_geom_torsion_atom_site_label_1
_geom_torsion_atom_site_label_2
_geom_torsion_atom_site_label_3
_geom_torsion_atom_site_label_4
_geom_torsion
_geom_torsion_site_symmetry_1
_geom_torsion_site_symmetry_2
_geom_torsion_site_symmetry_3
_geom_torsion_site_symmetry_4
_geom_torsion_publ_flag
P003 C00N C00S C01A -174.5(10) . . . . ?
P004 C012 C01F C01C 177.5(10) . . . . ?
P004 C012 C01M C01E -179.3(10) . . . . ?
N005 C00X C013 C00L -120.5(12) . . . . ?
N005 C00X C013 C00R 63.3(15) . . . . ?
C009 C00J C00V C00Z -0.3(19) . . . . ?
C009 C010 C016 N006 -125.3(12) . . . . ?
C009 C010 C01L C00Z -1.0(19) . . . . ?
C00A C00I C011 N006 60.7(16) . . . . ?
C00A C00I C01B C00P -1.0(19) . . . . ?
C00B C00P C01B C00I 1.1(19) . . . . ?
C00D C00N C00S C01A 0.3(19) . . . . ?
C00E P004 C00M C007 92.3(11) . . . . ?
C00E P004 C00M C00K -93.9(10) . . . . ?
C00E P004 C012 C01F 177.9(9) . . . . ?
C00E P004 C012 C01M -1.4(11) . . . . ?
C00E N005 C00X C013 -132.7(11) . . . . ?
C00E N005 C01G C00Y -113.3(12) . . . . ?
C00F C00Y C01G N005 -129.0(13) . . . . ?
C00F C01J C01O C01N -1(2) . . . . ?
C00G C018 C01I P003 177.8(10) . . . . ?
C00G C018 C01I C017 -1.6(18) . . . . ?
C00H P003 C00N C00D 93.4(10) . . . . ?
C00H P003 C00N C00S -92.2(10) . . . . ?
C00H P003 C01I C017 -178.9(9) . . . . ?
C00H P003 C01I C018 1.7(11) . . . . ?
C00H N006 C011 C00I -130.1(12) . . . . ?
C00H N006 C016 C010 -116.5(12) . . . . ?
C00I C00A C01H C00B -0.9(19) . . . . ?
C00J C009 C010 C016 -178.9(12) . . . . ?
C00J C009 C010 C01L 1(2) . . . . ?
C00J C00V C00Z C01L 0.6(19) . . . . ?
C00M P004 C00E Se02 3.6(8) . . . . ?
C00M P004 C00E N005 177.7(8) . . . . ?
C00M P004 C012 C01F -74.3(10) . . . . ?
C00M P004 C012 C01M 106.4(10) . . . . ?
C00M C007 C019 C015 -1.8(19) . . . . ?
C00M C00K C01K C015 1(2) . . . . ?
C00N P003 C00H Se01 -0.5(8) . . . . ?
C00N P003 C00H N006 176.4(9) . . . . ?
C00N P003 C01I C017 -70.6(10) . . . . ?
C00N P003 C01I C018 110.0(10) . . . . ?
C00N C00D C01D C008 0.8(18) . . . . ?
C00N C00S C01A C008 -1.3(19) . . . . ?
C00O C00C C014 C00R 1(2) . . . . ?
C00O C00L C013 C00R -0.3(18) . . . . ?
C00O C00L C013 C00X -176.5(11) . . . . ?
C00P C00B C01H C00A 0.9(19) . . . . ?
C00Q C00Y C01G N005 53.4(15) . . . . ?
C00Q C01N C01O C01J 3(2) . . . . ?
C00T C01C C01F C012 2.9(19) . . . . ?
C00T C01E C01M C012 0.6(19) . . . . ?
C00U C017 C01I P003 -178.9(9) . . . . ?
C00U C017 C01I C018 0.5(17) . . . . ?
C00V C00Z C01L C010 0.0(19) . . . . ?
C00W C00G C018 C01I 2.2(19) . . . . ?
C00W C00U C017 C01I -0.1(18) . . . . ?
C00X N005 C00E Se02 2.5(15) . . . . ?
C00X N005 C00E P004 -171.2(8) . . . . ?
C00X N005 C01G C00Y 61.7(13) . . . . ?
C00Y C00F C01J C01O -2(2) . . . . ?
C00Y C00Q C01N C01O -2.0(19) . . . . ?
C010 C009 C00J C00V -1(2) . . . . ?
C011 N006 C00H Se01 4.3(16) . . . . ?
C011 N006 C00H P003 -172.5(9) . . . . ?
C011 N006 C016 C010 59.4(14) . . . . ?
C011 C00I C01B C00P -178.6(11) . . . . ?
C012 P004 C00E Se02 109.0(6) . . . . ?
C012 P004 C00E N005 -76.9(9) . . . . ?
C012 P004 C00M C007 -13.1(11) . . . . ?
C012 P004 C00M C00K 160.6(10) . . . . ?
C013 C00L C00O C00C -0.5(19) . . . . ?
C013 C00R C014 C00C -1(2) . . . . ?
C014 C00C C00O C00L 0.4(19) . . . . ?
C014 C00R C013 C00L 1.2(19) . . . . ?
C014 C00R C013 C00X 177.4(12) . . . . ?
C016 N006 C00H Se01 179.7(9) . . . . ?
C016 N006 C00H P003 2.9(14) . . . . ?
C016 N006 C011 C00I 54.1(14) . . . . ?
C016 C010 C01L C00Z 179.2(11) . . . . ?
C017 C00U C00W C00G 0.7(18) . . . . ?
C018 C00G C00W C00U -1.7(19) . . . . ?
C019 C007 C00M P004 175.5(10) . . . . ?
C019 C007 C00M C00K 1.9(18) . . . . ?
C019 C015 C01K C00K -1(2) . . . . ?
C01A C008 C01D C00D -1.8(19) . . . . ?
C01B C00I C011 N006 -121.7(13) . . . . ?
C01C C00T C01E C01M -1(2) . . . . ?
C01D C008 C01A C00S 2.0(18) . . . . ?
C01D C00D C00N P003 174.5(9) . . . . ?
C01D C00D C00N C00S 0.0(18) . . . . ?
C01E C00T C01C C01F -1(2) . . . . ?
C01F C012 C01M C01E 1.4(18) . . . . ?
C01G N005 C00E Se02 177.0(9) . . . . ?
C01G N005 C00E P004 3.3(14) . . . . ?
C01G N005 C00X C013 52.2(13) . . . . ?
C01H C00A C00I C011 178.5(12) . . . . ?
C01H C00A C00I C01B 0.9(19) . . . . ?
C01H C00B C00P C01B -1.0(19) . . . . ?
C01I P003 C00H Se01 105.5(7) . . . . ?
C01I P003 C00H N006 -77.6(9) . . . . ?
C01I P003 C00N C00D -12.8(11) . . . . ?
C01I P003 C00N C00S 161.7(10) . . . . ?
C01J C00F C00Y C00Q 2(2) . . . . ?
C01J C00F C00Y C01G -175.4(12) . . . . ?
C01K C00K C00M P004 -175.3(10) . . . . ?
C01K C00K C00M C007 -1.3(19) . . . . ?
C01K C015 C019 C007 1(2) . . . . ?
C01L C010 C016 N006 54.5(16) . . . . ?
C01M C012 C01F C01C -3.1(17) . . . . ?
C01N C00Q C00Y C00F -0.4(19) . . . . ?
C01N C00Q C00Y C01G 177.4(12) . . . . ?
